data_7027351
loop_
_publ_author_name
'Reglinski, John'
'Garner, Mark'
'Cassidy, Iain D.'
'Slavin, Paul A.'
'Spicer, Mark D.'
'Armstrong, David R.'

_publ_contact_author
;
    ENTER NAME
 ENTER ADDRESS
;
_publ_section_title
;
 Sodium hydrotris(methimazolyl)borate, a novel soft, tridentate ligand:
 preparation, structure and comparisons with sodium
 hydrotris(pyrazolyl)borate&#x200A;&#x2020;
;
_journal_issue 13
_journal_name_full 'Journal of the Chemical Society, Dalton Transactions'
_journal_page_first 2119
_journal_paper_doi 10.1039/a901703h
_journal_year 1999
_chemical_formula_sum 'C9 H12 B N6 Na O'
_chemical_formula_weight 254.03
_space_group_IT_number 19
_symmetry_cell_setting orthorhombic
_symmetry_Int_Tables_number 19
_symmetry_space_group_name_Hall 'P 2ac 2ab'
_symmetry_space_group_name_H-M 'P 21 21 21'
_audit_creation_date 'Fri Sep 18 11:16:07 1998'
_audit_creation_method 'from TEXRAY.INF file'
_cell_angle_alpha 90
_cell_angle_beta 90
_cell_angle_gamma 90
_cell_formula_units_Z 4
_cell_length_a 8.508(2)
_cell_length_b 20.730(3)
_cell_length_c 7.062(1)
_cell_measurement_reflns_used 0
_cell_measurement_temperature 293.2
_cell_measurement_theta_max 0.0
_cell_measurement_theta_min 0.0
_cell_volume 1245.5(4)
_computing_cell_refinement 'MSC/AFC Diffractometer Control'
_computing_data_collection 'MSC/AFC Diffractometer Control'
_computing_data_reduction teXsan
_computing_publication_material teXsan
_computing_structure_refinement teXsan
_diffrn_ambient_temperature 293.2
_diffrn_measurement_device AFC7S
_diffrn_measurement_method 'omega/2-theta scans'
_diffrn_orient_matrix_UB_11 -0.11273
_diffrn_orient_matrix_UB_12 0.01346
_diffrn_orient_matrix_UB_13 -0.00715
_diffrn_orient_matrix_UB_21 -0.03204
_diffrn_orient_matrix_UB_22 -0.04614
_diffrn_orient_matrix_UB_23 -0.01472
_diffrn_orient_matrix_UB_31 -0.00906
_diffrn_orient_matrix_UB_32 -0.00411
_diffrn_orient_matrix_UB_33 0.14066
_diffrn_radiation_monochromator graphite
_diffrn_radiation_source 'X-ray tube'
_diffrn_radiation_type MoKalpha
_diffrn_radiation_wavelength 0.7107
_diffrn_reflns_av_R_equivalents 0.00
_diffrn_reflns_limit_h_max 11
_diffrn_reflns_limit_h_min 0
_diffrn_reflns_limit_k_max 26
_diffrn_reflns_limit_k_min 0
_diffrn_reflns_limit_l_max 9
_diffrn_reflns_limit_l_min 0
_diffrn_reflns_number 1692
_diffrn_reflns_theta_max 27.49
_diffrn_standards_decay_% -0.04
_diffrn_standards_interval_count 150
_diffrn_standards_number 3
_exptl_absorpt_coefficient_mu 0.123
_exptl_absorpt_correction_T_max 1.000
_exptl_absorpt_correction_T_min 0.813
_exptl_absorpt_correction_type empirical
_exptl_absorpt_process_details psi-scan
_exptl_crystal_colour colourlessprism
_exptl_crystal_density_diffrn 1.355
_exptl_crystal_density_meas 0.000
_exptl_crystal_description prism
_exptl_crystal_F_000 528.00
_exptl_crystal_size_max 0.600
_exptl_crystal_size_mid 0.400
_exptl_crystal_size_min 0.300
_refine_diff_density_max 0.20
_refine_diff_density_min -0.21
_refine_ls_extinction_coef 21.81855
_refine_ls_extinction_method Zachariasen_type_2_Gaussian_isotropic
_refine_ls_goodness_of_fit_obs 1.618
_refine_ls_hydrogen_treatment noref
_refine_ls_matrix_type full
_refine_ls_number_parameters 164
_refine_ls_number_reflns 1212
_refine_ls_number_restraints 0
_refine_ls_R_factor_obs 0.0455
_refine_ls_shift/esd_max 0.0080
_refine_ls_structure_factor_coef F
_refine_ls_weighting_scheme unit
_refine_ls_wR_factor_obs 0.0432
_reflns_number_observed 1212
_reflns_number_total 1692
_reflns_observed_criterion 1.00
_cod_data_source_file 901703hsup1.cif
_cod_data_source_block NaTp
_cod_original_sg_symbol_H-M 'P 21 21 21 '
_cod_original_formula_sum 'C9 H12 B N6 Na O '
_cod_database_code 7027351

loop_
_symmetry_equiv_pos_as_xyz
'   +x,   +y,   +z'
'1/2-x,   -y,1/2+z'
'1/2+x,1/2-y,   -z'
'   -x,1/2+y,1/2-z'

loop_
_atom_site_aniso_label
_atom_site_aniso_U_11
_atom_site_aniso_U_22
_atom_site_aniso_U_33
_atom_site_aniso_U_12
_atom_site_aniso_U_13
_atom_site_aniso_U_23
Na(1) 0.0469(9) 0.0559(10) 0.0332(7) -0.0053(8) 0.0052(8) 0.0006(8)
O(1) 0.046(2) 0.057(2) 0.045(2) -0.012(2) 0.000(2) -0.014(2)
N(1) 0.037(2) 0.038(2) 0.039(2) 0.006(2) -0.001(2) -0.005(2)
N(2) 0.036(2) 0.050(2) 0.056(2) 0.003(2) -0.003(2) -0.011(2)
N(3) 0.029(2) 0.037(2) 0.036(2) 0.005(1) -0.001(2) -0.001(2)
N(4) 0.038(2) 0.042(2) 0.042(2) -0.001(2) 0.004(2) 0.004(2)
N(5) 0.035(2) 0.039(2) 0.046(2) -0.006(2) -0.006(2) -0.005(2)
N(6) 0.046(2) 0.048(2) 0.042(2) -0.010(2) -0.005(2) 0.003(2)
C(1) 0.058(3) 0.049(3) 0.046(3) 0.010(2) 0.004(2) -0.011(2)
C(2) 0.050(3) 0.066(3) 0.058(3) 0.019(3) 0.013(3) 0.000(3)
C(3) 0.038(2) 0.059(3) 0.068(4) 0.005(2) -0.003(3) -0.002(3)
C(4) 0.049(2) 0.037(2) 0.045(3) 0.005(2) -0.005(2) -0.003(2)
C(5) 0.045(2) 0.058(3) 0.046(2) 0.022(2) 0.000(2) -0.009(3)
C(6) 0.034(2) 0.061(3) 0.042(2) 0.007(2) 0.005(2) -0.003(2)
C(7) 0.054(3) 0.048(3) 0.073(3) -0.016(2) -0.013(3) -0.010(3)
C(8) 0.070(4) 0.061(3) 0.088(4) -0.031(3) 0.000(4) 0.008(3)
C(9) 0.060(3) 0.047(3) 0.057(3) -0.007(2) 0.004(3) 0.009(2)
B(1) 0.033(2) 0.035(2) 0.041(2) 0.003(2) -0.002(2) -0.004(2)

loop_
_atom_site_label
_atom_site_fract_x
_atom_site_fract_y
_atom_site_fract_z
_atom_site_U_iso_or_equiv
_atom_site_thermal_displace_type
Na(1) 0.7538(2) -0.00492(9) 0.0728(2) 0.0453(4) Uij
O(1) 0.9120(3) 0.0399(1) -0.1738(5) 0.0494(8) Uij
N(1) 0.8398(4) 0.1245(2) 0.3497(5) 0.0381(9) Uij
N(2) 0.7294(4) 0.1020(2) 0.2260(5) 0.047(1) Uij
N(3) 1.0529(4) 0.0431(1) 0.2768(5) 0.0339(8) Uij
N(4) 0.9701(4) -0.0054(2) 0.3620(5) 0.0403(9) Uij
N(5) 1.0851(4) 0.1565(2) 0.1624(6) 0.0402(9) Uij
N(6) 1.0443(4) 0.1502(2) -0.0231(5) 0.045(1) Uij
C(1) 0.7719(6) 0.1616(2) 0.4813(7) 0.051(1) Uij
C(2) 0.6136(6) 0.1641(2) 0.4471(8) 0.058(1) Uij
C(3) 0.5935(5) 0.1264(2) 0.2889(8) 0.055(1) Uij
C(4) 1.0399(5) -0.0598(2) 0.3041(7) 0.044(1) Uij
C(5) 1.1669(5) -0.0474(2) 0.1871(7) 0.050(1) Uij
C(6) 1.1706(5) 0.0184(2) 0.1740(7) 0.046(1) Uij
C(7) 1.1902(6) 0.2045(2) 0.1795(8) 0.058(1) Uij
C(8) 1.2171(7) 0.2306(2) 0.0057(10) 0.073(2) Uij
C(9) 1.1246(6) 0.1952(2) -0.1140(7) 0.055(1) Uij
B(1) 1.0182(5) 0.1148(2) 0.3223(8) 0.036(1) Uij
H(1) 1.0783 0.1279 0.4533 0.0805 Uij
H(2) 0.8250 0.1828 0.5821 0.0614 Uij
H(3) 0.5356 0.1867 0.5170 0.0693 Uij
H(4) 0.4946 0.1187 0.2307 0.0663 Uij
H(5) 1.0062 -0.1019 0.3390 0.0525 Uij
H(6) 1.2357 -0.0777 0.1292 0.0594 Uij
H(7) 1.2449 0.0426 0.1031 0.0547 Uij
H(8) 1.2381 0.2180 0.2944 0.0701 Uij
H(9) 1.2845 0.2656 -0.0254 0.0876 Uij
H(10) 1.1188 0.2022 -0.2470 0.0658 Uij
H(11) 0.9979 0.0152 -0.1943 0.0805 Uij
H(12) 0.9605 0.0773 -0.1254 0.0805 Uij

loop_
_atom_type_symbol
_atom_type_oxidation_number
_atom_type_number_in_cell
_atom_type_scat_dispersion_real
_atom_type_scat_dispersion_imag
_atom_type_scat_source
C 0 36 0.003 0.002 'International Tables'
H 0 48 0.000 0.000 'International Tables'
B 0 4 0.001 0.001 'International Tables'
N 0 24 0.006 0.003 'International Tables'
Na 0 4 0.036 0.025 'International Tables'
O 0 4 0.011 0.006 'International Tables'

loop_
_geom_angle_atom_site_label_1
_geom_angle_atom_site_label_2
_geom_angle_atom_site_label_3
_geom_angle
_geom_angle_publ_flag
O(1) Na(1) O(1) 174.73(10) yes
O(1) Na(1) N(2) 84.0(1) yes
O(1) Na(1) N(4) 91.3(1) yes
O(1) Na(1) N(4) 80.7(1) yes
O(1) Na(1) N(2) 91.0(1) yes
O(1) Na(1) N(4) 87.8(1) yes
O(1) Na(1) N(4) 99.5(1) yes
N(2) Na(1) N(4) 97.1(1) yes
N(2) Na(1) N(4) 74.6(1) yes
N(4) Na(1) N(4) 168.9(1) yes
Na(1) O(1) Na(1) 95.46(10) yes
N(2) N(1) C(1) 110.1(3) yes
N(2) N(1) B(1) 123.5(4) yes
C(1) N(1) B(1) 126.0(4) yes
Na(1) N(2) N(1) 121.9(2) yes
Na(1) N(2) C(3) 123.8(3) yes
N(1) N(2) C(3) 104.6(4) yes
N(4) N(3) C(6) 110.1(3) yes
N(4) N(3) B(1) 121.0(3) yes
C(6) N(3) B(1) 128.5(3) yes
Na(1) N(4) Na(1) 85.97(10) yes
Na(1) N(4) N(3) 127.6(2) yes
Na(1) N(4) C(4) 127.5(3) yes
Na(1) N(4) N(3) 90.9(2) yes
Na(1) N(4) C(4) 94.2(3) yes
N(3) N(4) C(4) 104.9(3) yes
N(6) N(5) C(7) 109.1(4) yes
N(6) N(5) B(1) 124.1(3) yes
C(7) N(5) B(1) 126.8(4) yes
N(5) N(6) C(9) 105.5(4) yes
N(1) C(1) C(2) 108.9(4) yes
C(1) C(2) C(3) 104.2(4) yes
N(2) C(3) C(2) 112.2(4) yes
N(4) C(4) C(5) 111.8(4) yes
C(4) C(5) C(6) 104.1(4) yes
N(3) C(6) C(5) 109.1(4) yes
N(5) C(7) C(8) 109.0(5) yes
C(7) C(8) C(9) 104.3(4) yes
N(6) C(9) C(8) 112.1(5) yes
N(1) B(1) N(3) 109.8(3) yes
N(1) B(1) N(5) 112.6(4) yes
N(3) B(1) N(5) 108.6(4) yes

loop_
_geom_bond_atom_site_label_1
_geom_bond_atom_site_label_2
_geom_bond_distance
_geom_bond_publ_flag
Na(1) O(1) 2.392(4) yes
Na(1) O(1) 2.389(4) yes
Na(1) N(2) 2.476(4) yes
Na(1) N(4) 2.427(4) yes
Na(1) N(4) 2.749(4) yes
N(1) N(2) 1.365(5) yes
N(1) C(1) 1.337(5) yes
N(1) B(1) 1.543(5) yes
N(2) C(3) 1.338(6) yes
N(3) N(4) 1.366(4) yes
N(3) C(6) 1.339(5) yes
N(3) B(1) 1.549(5) yes
N(4) C(4) 1.339(5) yes
N(5) N(6) 1.362(5) yes
N(5) C(7) 1.343(5) yes
N(5) B(1) 1.532(6) yes
N(6) C(9) 1.324(5) yes
C(1) C(2) 1.369(7) yes
C(2) C(3) 1.374(7) yes
C(4) C(5) 1.384(6) yes
C(5) C(6) 1.367(6) yes
C(7) C(8) 1.361(8) yes
C(8) C(9) 1.367(7) yes
